data_9009551
loop_
_publ_author_name
'Baturin, S. V.'
'Malinovskii, Y. A.'
'Belov, N. V.'

_publ_section_title
;
 The crystal structure of nabaphite NaBa[PO4]*9H2O
;
_journal_name_full 'Doklady Akademii Nauk SSSR'
_journal_page_first 624
_journal_page_last 627
_journal_volume 266
_journal_year 1982
_chemical_formula_sum 'Ba H18 Na O13 P'
_chemical_name_mineral Nabaphite
_space_group_IT_number 198
_symmetry_space_group_name_Hall 'P 2ac 2ab 3'
_symmetry_space_group_name_H-M 'P 21 3'
_cell_angle_alpha 90
_cell_angle_beta 90
_cell_angle_gamma 90
_cell_formula_units_Z 4
_cell_length_a 10.7116
_cell_length_b 10.7116
_cell_length_c 10.7116
_cell_volume 1229.032
_database_code_amcsd 0012473
_exptl_crystal_density_diffrn 2.256
_cod_original_formula_sum 'Na Ba P O13 H18'
_cod_database_code 9009551

loop_
_space_group_symop_operation_xyz
x,y,z
1/2-z,-x,1/2+y
-z,1/2+x,1/2-y
1/2+z,1/2-x,-y
z,x,y
1/2+y,1/2-z,-x
1/2-y,-z,1/2+x
-y,1/2+z,1/2-x
y,z,x
-x,1/2+y,1/2-z
1/2+x,1/2-y,-z
1/2-x,-y,1/2+z

loop_
_atom_site_aniso_label
_atom_site_aniso_U_11
_atom_site_aniso_U_22
_atom_site_aniso_U_33
_atom_site_aniso_U_12
_atom_site_aniso_U_13
_atom_site_aniso_U_23
Na 0.02790 0.02790 0.02790 -0.00523 -0.00523 -0.00523
Ba 0.01976 0.01976 0.01976 -0.00058 -0.00058 -0.00058
P 0.01744 0.01744 0.01744 0.00058 0.00058 0.00058
Wat1 0.05057 0.02499 0.02848 0.00000 -0.00814 -0.00639
Wat2 0.02209 0.05115 0.03081 -0.00988 -0.00174 -0.01163
Wat3 0.01802 0.03255 0.03430 0.00872 0.00581 0.00058

loop_
_atom_site_label
_atom_site_fract_x
_atom_site_fract_y
_atom_site_fract_z
_atom_site_occupancy
_atom_site_U_iso_or_equiv
_atom_site_type_symbol
_atom_site_attached_hydrogens
Na 0.68080 0.68080 0.68080 1.00000 0.02837 Na 0
Ba 0.05200 0.05200 0.05200 1.00000 0.01950 Ba 0
P 0.42800 0.42800 0.42800 1.00000 0.01786 P 0
O4 0.34500 0.34500 0.34500 0.86000 ? O 0
O5 0.51100 0.51100 0.51100 0.14000 ? O 0
O6 0.56050 0.43790 0.36630 0.28000 ? O 0
O7 0.38800 0.50100 0.30700 0.39000 ? O 0
O8 0.55500 0.36300 0.45500 0.33000 ? O 0
Wat1 0.40170 0.08850 0.33830 1.00000 0.03686 O 2
Wat2 0.29890 0.14340 0.04100 1.00000 0.03420 O 2
Wat3 0.59610 0.28790 0.15900 1.00000 0.02938 O 2

loop_
_cod_changelog_entry_id
_cod_changelog_entry_author
_cod_changelog_entry_date
_cod_changelog_entry_text
1
;cod-tools version 3.8.0
Id: cif_guess_AMCSD_atom_types 9574 2023-05-10 09:00:05Z saulius
;
2023-05-10T18:51:55+03:00
;Derived atom types and hydrogen counts
from atom names that follow the AMCSD naming convention
(Wat == water, O-H == hydroxyl).
;

loop_
_cod_related_entry_id
_cod_related_entry_database
_cod_related_entry_code
1 AMCSD 0012473
